data_1524587
loop_
_publ_author_name
'Iandelli, A.'
'Palenzona, A.'

_publ_section_title
;
 The ytterbium-copper system
;
_journal_name_full 'Journal of the Less-Common Metals'
_journal_page_first 333
_journal_page_last 335
_journal_volume 25
_journal_year 1971
_chemical_formula_sum 'Cu2 Yb'
_space_group_IT_number 74
_symmetry_space_group_name_Hall '-I 2b 2'
_symmetry_space_group_name_H-M 'I m m a'
_cell_angle_alpha 90
_cell_angle_beta 90
_cell_angle_gamma 90
_cell_formula_units_Z 4
_cell_length_a 4.291
_cell_length_b 6.899
_cell_length_c 7.386
_cell_volume 218.652
_citation_journal_id_ASTM JCOMAH
_cod_data_source_file Iandelli_JCOMAH_1971_1647.cif
_cod_data_source_block Cu2Yb1
_cod_original_cell_volume 218.6523
_cod_original_formula_sum 'Cu2 Yb1'
_cod_database_code 1524587

loop_
_symmetry_equiv_pos_as_xyz
x,y,z
-x,-y+1/2,z
x,-y,-z
-x,y+1/2,-z
-x,-y,-z
x,y-1/2,-z
-x,y,z
x,-y-1/2,z
x+1/2,y+1/2,z+1/2
-x+1/2,-y+1,z+1/2
x+1/2,-y+1/2,-z+1/2
-x+1/2,y+1,-z+1/2
-x+1/2,-y+1/2,-z+1/2
x+1/2,y,-z+1/2
-x+1/2,y+1/2,z+1/2
x+1/2,-y,z+1/2

loop_
_atom_site_label
_atom_site_type_symbol
_atom_site_fract_x
_atom_site_fract_y
_atom_site_fract_z
_atom_site_occupancy
_atom_site_U_iso_or_equiv
Cu1 Cu 0 0.051 0.165 1 0.0
Yb1 Yb 0 0.25 0.538 1 0.0
